data_1571380
loop_
_publ_author_name
'Yamba, Zaina'
'Peoble, Anna'
'Novikov, Egor'
'Casta\~neda, Ra\'ul'
'Timofeeva, Tatiana'

_publ_section_title
;
 Interplay of Isomorphs and Polymorphs of Amidino-Copper(II) Complexes
 with Different Halides
;
_journal_issue 4
_journal_name_full Crystals
_journal_page_first 319
_journal_paper_doi 10.3390/cryst14040319
_journal_volume 14
_journal_year 2024
_chemical_formula_moiety 'C5 H6 Br2 Cu N4'
_chemical_formula_sum 'C5 H6 Br2 Cu N4'
_chemical_formula_weight 345.50
_space_group_crystal_system orthorhombic
_space_group_IT_number 62
_space_group_name_Hall '-P 2ac 2n'
_space_group_name_H-M_alt 'P n m a'
_atom_sites_solution_hydrogens mixed
_audit_creation_date 2024-02-27
_audit_creation_method
;
Olex2 1.5
(compiled 2023.08.24 svn.re1ec1418 for OlexSys, GUI svn.r6817)
;
_cell_angle_alpha 90
_cell_angle_beta 90
_cell_angle_gamma 90
_cell_formula_units_Z 4
_cell_length_a 8.924(2)
_cell_length_b 6.3937(16)
_cell_length_c 15.626(4)
_cell_measurement_reflns_used 3887
_cell_measurement_temperature 100.15
_cell_measurement_theta_max 27.78
_cell_measurement_theta_min 2.61
_cell_volume 891.6(4)
_computing_cell_refinement 'SAINT+ V8.40b (Bruker AXS Inc., 2020)'
_computing_data_collection 'APEX II Ver. 2019.11-0. (Bruker-AXS, 2019)'
_computing_data_reduction 'SAINT+ Ver. 2019.1-0. (Bruker-AXS, 2019)'
_computing_molecular_graphics 'OLEX2 (Dolomanov et al., 2009)'
_computing_publication_material 'OLEX2 (Dolomanov et al., 2009)'
_computing_structure_refinement 'XL (Sheldrick, 2019/1)'
_computing_structure_solution 'XT (Sheldrick, 2018/2)'
_diffrn_ambient_temperature 100.15
_diffrn_detector 'charge-coupled device (CCD) area detector'
_diffrn_detector_area_resol_mean 7.9
_diffrn_detector_type 'Bruker APEX II'
_diffrn_measured_fraction_theta_full 1.000
_diffrn_measured_fraction_theta_max 0.998
_diffrn_measurement_device 'three-circle diffractometer'
_diffrn_measurement_device_type 'Bruker smart APEX II'
_diffrn_measurement_method '\w and \f scans'
_diffrn_radiation_collimation '0.5 mm'
_diffrn_radiation_detector 'Bruker APEX II'
_diffrn_radiation_monochromator graphite
_diffrn_radiation_probe x-ray
_diffrn_radiation_type 'Mo K\a'
_diffrn_radiation_wavelength 0.71073
_diffrn_radiation_xray_symbol K-L~3~
_diffrn_reflns_av_R_equivalents 0.0522
_diffrn_reflns_av_unetI/netI 0.0289
_diffrn_reflns_Laue_measured_fraction_full 1.000
_diffrn_reflns_Laue_measured_fraction_max 0.998
_diffrn_reflns_limit_h_max 11
_diffrn_reflns_limit_h_min -10
_diffrn_reflns_limit_k_max 8
_diffrn_reflns_limit_k_min -4
_diffrn_reflns_limit_l_max 20
_diffrn_reflns_limit_l_min -20
_diffrn_reflns_number 11741
_diffrn_reflns_point_group_measured_fraction_full 1.000
_diffrn_reflns_point_group_measured_fraction_max 0.998
_diffrn_reflns_theta_full 25.242
_diffrn_reflns_theta_max 27.943
_diffrn_reflns_theta_min 2.607
_diffrn_source 'sealed X-ray tube'
_diffrn_source_type 'EIGENMANN GmbH'
_exptl_absorpt_coefficient_mu 11.360
_exptl_absorpt_correction_T_max 0.7456
_exptl_absorpt_correction_T_min 0.4195
_exptl_absorpt_correction_type multi-scan
_exptl_absorpt_process_details
;
SADABS-2016/2 (Krause et al., 2015) was used for absorption correction.
;
_exptl_crystal_colour green
_exptl_crystal_colour_primary green
_exptl_crystal_density_diffrn 2.574
_exptl_crystal_density_method 'not measured'
_exptl_crystal_description plate
_exptl_crystal_F_000 652
_exptl_crystal_size_max 0.4
_exptl_crystal_size_mid 0.15
_exptl_crystal_size_min 0.05
_refine_diff_density_max 1.015
_refine_diff_density_min -0.682
_refine_diff_density_rms 0.146
_refine_ls_extinction_method none
_refine_ls_goodness_of_fit_ref 1.073
_refine_ls_hydrogen_treatment mixed
_refine_ls_matrix_type full
_refine_ls_number_parameters 82
_refine_ls_number_reflns 1167
_refine_ls_number_restraints 3
_refine_ls_restrained_S_all 1.072
_refine_ls_R_factor_all 0.0440
_refine_ls_R_factor_gt 0.0328
_refine_ls_shift/su_max 0.001
_refine_ls_shift/su_mean 0.000
_refine_ls_structure_factor_coef Fsqd
_refine_ls_weighting_details 'w=1/[\s^2^(Fo^2^)+(0.0464P)^2^+1.7170P] where P=(Fo^2^+2Fc^2^)/3'
_refine_ls_weighting_scheme calc
_refine_ls_wR_factor_gt 0.0810
_refine_ls_wR_factor_ref 0.0886
_reflns_Friedel_coverage 0.000
_reflns_number_gt 981
_reflns_number_total 1167
_reflns_threshold_expression 'I > 2\s(I)'
_cod_data_source_file Crystals-CIFS.cif
_cod_data_source_block 5
_cod_original_cell_volume 891.5(4)
_cod_database_code 1571380
_shelx_shelxl_version_number 2019/1
_shelx_space_group_comment
;
The symmetry employed for this shelxl refinement is uniquely defined
by the following loop, which should always be used as a source of
symmetry information in preference to the above space-group names.
They are only intended as comments.
;
_shelx_estimated_absorpt_t_max 0.600
_shelx_estimated_absorpt_t_min 0.092
_olex2_refinement_description
;
1. Fixed Uiso
 At 1.2 times of:
  All C(H) groups
2. Restrained distances
 N3-H3A \\sim N3-H3B \\sim N2-H2
 with sigma of 0.02
3.a Aromatic/amide H refined with riding coordinates:
 C1(H1), C2(H2A), C3(H3)
;
_olex2_submission_special_instructions 'No special instructions were received'

loop_
_space_group_symop_operation_xyz
'x, y, z'
'-x+1/2, -y, z+1/2'
'-x, y+1/2, -z'
'x+1/2, -y+1/2, -z+1/2'
'-x, -y, -z'
'x-1/2, y, -z-1/2'
'x, -y-1/2, z'
'-x-1/2, y-1/2, z-1/2'

loop_
_atom_site_label
_atom_site_type_symbol
_atom_site_fract_x
_atom_site_fract_y
_atom_site_fract_z
_atom_site_U_iso_or_equiv
_atom_site_adp_type
_atom_site_occupancy
_atom_site_site_symmetry_order
_atom_site_calc_flag
_atom_site_refinement_flags_posn
_atom_site_refinement_flags_adp
_atom_site_refinement_flags_occupancy
_atom_site_disorder_assembly
_atom_site_disorder_group
Br1 Br 0.38401(6) 0.250000 0.46404(4) 0.03182(18) Uani 1 2 d S T P . .
Br2 Br 0.46035(7) 0.250000 0.68549(4) 0.0429(2) Uani 1 2 d S T P . .
Cu1 Cu 0.60198(7) 0.250000 0.55262(4) 0.0313(2) Uani 1 2 d S T P . .
N1 N 0.7487(5) 0.250000 0.4507(3) 0.0254(9) Uani 1 2 d S T P . .
N2 N 0.7916(5) 0.250000 0.6148(3) 0.0320(11) Uani 1 2 d DS T P . .
N3 N 1.0564(5) 0.250000 0.5980(4) 0.0362(11) Uani 1 2 d DS T P . .
H3A H 1.073(10) 0.250000 0.660(3) 0.07(2) Uiso 1 2 d DS . P . .
H3B H 1.135(5) 0.250000 0.554(3) 0.015(13) Uiso 1 2 d DS . P . .
N4 N 1.0101(5) 0.250000 0.4253(4) 0.0374(12) Uani 1 2 d S T P . .
C5 C 0.9140(5) 0.250000 0.5699(4) 0.0263(11) Uani 1 2 d S T P . .
C4 C 0.8916(5) 0.250000 0.4759(4) 0.0238(10) Uani 1 2 d S T P . .
C1 C 0.7225(6) 0.250000 0.3661(4) 0.0361(13) Uani 1 2 d S T P . .
H1 H 0.622509 0.250000 0.345336 0.043 Uiso 1 2 calc R U P . .
C2 C 0.8415(7) 0.250000 0.3092(4) 0.0417(15) Uani 1 2 d S T P . .
H2A H 0.824853 0.250000 0.249196 0.050 Uiso 1 2 calc R U P . .
C3 C 0.9831(7) 0.250000 0.3418(5) 0.0472(17) Uani 1 2 d S T P . .
H3 H 1.065499 0.250000 0.303269 0.057 Uiso 1 2 calc R U P . .
H2 H 0.807(8) 0.250000 0.676(3) 0.05(2) Uiso 1 2 d DS . P . .

loop_
_atom_site_aniso_label
_atom_site_aniso_U_11
_atom_site_aniso_U_22
_atom_site_aniso_U_33
_atom_site_aniso_U_23
_atom_site_aniso_U_13
_atom_site_aniso_U_12
Br1 0.0176(3) 0.0490(4) 0.0288(3) 0.000 -0.0025(2) 0.000
Br2 0.0363(3) 0.0704(5) 0.0220(3) 0.000 0.0097(2) 0.000
Cu1 0.0174(3) 0.0590(5) 0.0175(4) 0.000 0.0006(2) 0.000
N1 0.0197(19) 0.035(2) 0.021(2) 0.000 0.0002(18) 0.000
N2 0.023(2) 0.055(3) 0.018(2) 0.000 -0.0030(18) 0.000
N3 0.024(2) 0.051(3) 0.034(3) 0.000 -0.005(2) 0.000
N4 0.020(2) 0.058(3) 0.035(3) 0.000 0.003(2) 0.000
C5 0.022(2) 0.029(3) 0.028(3) 0.000 -0.004(2) 0.000
C4 0.021(2) 0.026(2) 0.024(3) 0.000 0.001(2) 0.000
C1 0.027(3) 0.056(4) 0.026(3) 0.000 -0.004(2) 0.000
C2 0.036(3) 0.070(4) 0.019(3) 0.000 0.001(2) 0.000
C3 0.030(3) 0.080(5) 0.032(4) 0.000 0.012(3) 0.000

loop_
_atom_type_symbol
_atom_type_description
_atom_type_scat_dispersion_real
_atom_type_scat_dispersion_imag
_atom_type_scat_source
C C 0.0033 0.0016 'International Tables Vol C Tables 4.2.6.8 and 6.1.1.4'
H H 0.0000 0.0000 'International Tables Vol C Tables 4.2.6.8 and 6.1.1.4'
Br Br -0.2901 2.4595 'International Tables Vol C Tables 4.2.6.8 and 6.1.1.4'
Cu Cu 0.3201 1.2651 'International Tables Vol C Tables 4.2.6.8 and 6.1.1.4'
N N 0.0061 0.0033 'International Tables Vol C Tables 4.2.6.8 and 6.1.1.4'

loop_
_geom_angle_atom_site_label_1
_geom_angle_atom_site_label_2
_geom_angle_atom_site_label_3
_geom_angle
_geom_angle_site_symmetry_1
_geom_angle_site_symmetry_3
_geom_angle_publ_flag
Br1 Cu1 Br2 94.11(3) . . ?
N1 Cu1 Br1 93.99(12) . . ?
N1 Cu1 Br2 171.91(13) . . ?
N2 Cu1 Br1 174.43(14) . . ?
N2 Cu1 Br2 91.46(14) . . ?
N2 Cu1 N1 80.44(19) . . ?
C4 N1 Cu1 112.3(4) . . ?
C4 N1 C1 117.2(5) . . ?
C1 N1 Cu1 130.6(4) . . ?
Cu1 N2 H2 128(5) . . ?
C5 N2 Cu1 117.4(4) . . ?
C5 N2 H2 114(5) . . ?
H3A N3 H3B 126(6) . . ?
C5 N3 H3A 118(5) . . ?
C5 N3 H3B 117(3) . . ?
C4 N4 C3 116.3(5) . . ?
N2 C5 N3 128.2(6) . . ?
N2 C5 C4 115.0(4) . . ?
N3 C5 C4 116.8(5) . . ?
N1 C4 C5 114.9(4) . . ?
N4 C4 N1 126.1(5) . . ?
N4 C4 C5 119.1(5) . . ?
N1 C1 H1 120.0 . . ?
N1 C1 C2 119.9(5) . . ?
C2 C1 H1 120.0 . . ?
C1 C2 H2A 120.9 . . ?
C3 C2 C1 118.2(6) . . ?
C3 C2 H2A 120.9 . . ?
N4 C3 C2 122.4(6) . . ?
N4 C3 H3 118.8 . . ?
C2 C3 H3 118.8 . . ?

loop_
_geom_bond_atom_site_label_1
_geom_bond_atom_site_label_2
_geom_bond_distance
_geom_bond_site_symmetry_2
_geom_bond_publ_flag
Br1 Cu1 2.3873(9) . ?
Br2 Cu1 2.4306(10) . ?
Cu1 N1 2.062(4) . ?
Cu1 N2 1.951(5) . ?
N1 C4 1.335(7) . ?
N1 C1 1.342(7) . ?
N2 C5 1.299(7) . ?
N2 H2 0.97(4) . ?
N3 H3A 0.98(4) . ?
N3 H3B 0.98(4) . ?
N3 C5 1.344(7) . ?
N4 C4 1.320(7) . ?
N4 C3 1.327(9) . ?
C5 C4 1.482(8) . ?
C1 H1 0.9500 . ?
C1 C2 1.385(8) . ?
C2 H2A 0.9500 . ?
C2 C3 1.362(9) . ?
C3 H3 0.9500 . ?

loop_
_geom_torsion_atom_site_label_1
_geom_torsion_atom_site_label_2
_geom_torsion_atom_site_label_3
_geom_torsion_atom_site_label_4
_geom_torsion
_geom_torsion_site_symmetry_1
_geom_torsion_site_symmetry_2
_geom_torsion_site_symmetry_3
_geom_torsion_site_symmetry_4
_geom_torsion_publ_flag
Cu1 N1 C4 N4 180.000(1) . . . . ?
Cu1 N1 C4 C5 0.000(1) . . . . ?
Cu1 N1 C1 C2 180.000(1) . . . . ?
Cu1 N2 C5 N3 180.000(1) . . . . ?
Cu1 N2 C5 C4 0.000(1) . . . . ?
N1 C1 C2 C3 0.000(1) . . . . ?
N2 C5 C4 N1 0.000(2) . . . . ?
N2 C5 C4 N4 180.000(1) . . . . ?
N3 C5 C4 N1 180.000(1) . . . . ?
N3 C5 C4 N4 0.000(1) . . . . ?
C4 N1 C1 C2 0.000(1) . . . . ?
C4 N4 C3 C2 0.000(1) . . . . ?
C1 N1 C4 N4 0.000(1) . . . . ?
C1 N1 C4 C5 180.000(1) . . . . ?
C1 C2 C3 N4 0.000(1) . . . . ?
C3 N4 C4 N1 0.000(1) . . . . ?
C3 N4 C4 C5 180.000(1) . . . . ?
